data_7159382
loop_
_publ_author_name
'Wade, Peter A.'
'Tandon, Ruchi'
'Carroll, Patrick J.'

_publ_section_title
;
 Cyclic &#x3b2;-hydroxy-&#x3b1;-nitrosulfone isomers readily interconvert
 <i>via</i> open-chain aldehyde forms.
;
_journal_issue 24
_journal_name_full 'Organic &amp; biomolecular chemistry'
_journal_page_first 5033
_journal_page_last 5039
_journal_paper_doi 10.1039/d3ob00349c
_journal_volume 21
_journal_year 2023
_chemical_formula_moiety 'C18 H18 N2 O9 S2'
_chemical_formula_sum 'C18 H18 N2 O9 S2'
_chemical_formula_weight 470.46
_space_group_crystal_system triclinic
_space_group_IT_number 2
_space_group_name_Hall '-P 1'
_space_group_name_H-M_alt 'P -1'
_atom_sites_solution_hydrogens geom
_atom_sites_solution_primary dual
_audit_creation_date 2020-09-17
_audit_creation_method
;
Olex2 1.2
(compiled 2018.05.29 svn.r3508 for OlexSys, GUI svn.r5506)
;
_audit_update_record
;
2023-03-03 deposited with the CCDC.	2023-05-26 downloaded from the CCDC.
;
_cell_angle_alpha 90.026(2)
_cell_angle_beta 92.030(2)
_cell_angle_gamma 91.303(2)
_cell_formula_units_Z 4
_cell_length_a 8.2381(2)
_cell_length_b 9.8787(3)
_cell_length_c 25.0484(6)
_cell_measurement_reflns_used 19515
_cell_measurement_temperature 100
_cell_measurement_theta_max 74.28
_cell_measurement_theta_min 16.27
_cell_volume 2036.67(9)
_computing_cell_refinement 'CrysAlisPro 1.171.40.84a (Rigaku OD, 2020)'
_computing_data_collection 'CrysAlisPro 1.171.40.84a (Rigaku OD, 2019)'
_computing_data_reduction 'CrysAlisPro 1.171.40.84a (Rigaku OD, 2019)'
_computing_publication_material 'Olex2 (Dolomanov et al., 2009)'
_computing_structure_refinement 'ShelXL (Sheldrick, 2015)'
_computing_structure_solution 'ShelXT (Sheldrick, 2015)'
_diffrn_ambient_temperature 100
_diffrn_detector 'HPC area detector'
_diffrn_detector_area_resol_mean 10.0
_diffrn_detector_type HyPix-6000HE
_diffrn_measured_fraction_theta_full 0.995
_diffrn_measured_fraction_theta_max 0.984
_diffrn_measurement_details
;
List of Runs (angles in degrees, time in seconds):

  # Type    Start    End  Width  t~exp~   \w     \q     \k     \f   Frames
#--------------------------------------------------------------------------
  1  \w    -69.00  23.00   0.50    0.50    --  -48.77  76.00 103.00  184
  2  \w     29.00 121.00   0.50    0.50    --   48.77  76.00 103.00  184
  3  \w     86.00 178.00   0.50    1.00    --  105.75  76.00 103.00  184
  4  \w     98.00 178.00   0.50    1.00    --  105.75  15.00  90.00  160
  5  \w     98.00 178.00   0.50    1.00    --  105.75  30.00 -30.00  160
  6  \w     98.00 178.00   0.50    1.00    --  105.75  30.00 -90.00  160
  7  \w     98.00 178.00   0.50    1.00    --  105.75  30.00   0.00  160
  8  \w     98.00 178.00   0.50    1.00    --  105.75  30.00  90.00  160
  9  \w     99.00 173.00   0.50    1.00    --  105.75  30.00  30.00  148
 10  \w     98.00 146.00   0.50    1.00    --  105.75  30.00-150.00   96
 11  \w     98.00 178.00   0.50    1.00    --  105.75  15.00-180.00  160
 12  \w     34.00  99.00   0.50    1.00    --  105.75 -76.00 -23.00  130
 13  \w     34.00 128.00   0.50    1.00    --  105.75 -80.00  69.24  188
 14  \w     41.00 122.00   0.50    0.50    --   48.77  19.00 120.00  162
 15  \w     41.00  67.00   0.50    1.00    --  105.75 -77.00 150.00   52
 16  \w     34.00 103.00   0.50    1.00    --  105.75 -77.00 120.00  138
 17  \w     34.00 103.00   0.50    1.00    --  105.75 -77.00   0.00  138
 18  \w     34.00 108.00   0.50    1.00    --  105.75 -78.00-138.71  148
 19  \w     39.00  64.00   0.50    1.00    --  105.75 -61.00-180.00   50
 20  \w     34.00  68.00   0.50    1.00    --  105.75 -61.00-120.00   68
 21  \w     34.00 154.00   0.50    1.00    --  105.75   0.00 -90.00  240
 22  \w     34.00  68.00   0.50    1.00    --  105.75 -61.00   0.00   68
 23  \w     34.00  68.00   0.50    1.00    --  105.75 -61.00  60.00   68
 24  \w     34.00 128.00   0.50    1.00    --  105.75 -80.00  35.65  188
 25  \w     34.00 108.00   0.50    1.00    --  105.75 -78.00-122.95  148
 26  \w     34.00 103.00   0.50    1.00    --  105.75 -77.00 -90.00  138
 27  \w     34.00 127.00   0.50    1.00    --  105.75 -79.00 -69.38  186
 28  \w     34.00  68.00   0.50    1.00    --  105.75 -61.00 -90.00   68
 29  \w     34.00 103.00   0.50    1.00    --  105.75 -77.00 -60.00  138
 30  \w     34.00 128.00   0.50    1.00    --  105.75 -80.00  -5.19  188
 31  \w     34.00 108.00   0.50    1.00    --  105.75 -78.00 164.54  148
 32  \w     34.00 103.00   0.50    1.00    --  105.75 -77.00  90.00  138
 33  \w    -24.00  24.00   0.50    0.50    --   48.77 -19.00 -30.00   96
 34  \w    -22.00  69.00   0.50    0.50    --   48.77 -76.00 -23.00  182
 35  \w     34.00 128.00   0.50    1.00    --  105.75 -80.00-163.59  188
 36  \w    -24.00  24.00   0.50    0.50    --   48.77 -19.00  30.00   96
 37  \w   -104.00 -12.00   0.50    1.00    --  -84.25  76.00 103.00  184
 38  \w   -106.00 -12.00   0.50    1.00    --  -84.25  80.00  56.58  188
 39  \w   -106.00 -12.00   0.50    1.00    --  -84.25  80.00 -57.67  188
 40  \w   -106.00 -12.00   0.50    1.00    --  -84.25  80.00-168.01  188
 41  \w   -121.00 -29.00   0.50    0.50    --  -48.77 -76.00 -23.00  184
 42  \w   -121.00 -41.00   0.50    0.50    --  -48.77 -37.00   0.00  160
 43  \w   -156.00 -64.00   0.50    1.00    --  -84.25 -76.00 -23.00  184
;
_diffrn_measurement_device '\k-geometry diffractometer'
_diffrn_measurement_device_type 'Rigaku XtaLAB Synergy-S'
_diffrn_measurement_method '\w scans'
_diffrn_orient_matrix_type 'CrysAlisPro convention (1999,Acta A55,543-557)'
_diffrn_orient_matrix_UB_11 -0.0249343000
_diffrn_orient_matrix_UB_12 -0.1186167000
_diffrn_orient_matrix_UB_13 -0.0396127000
_diffrn_orient_matrix_UB_21 0.1408214000
_diffrn_orient_matrix_UB_22 0.0560657000
_diffrn_orient_matrix_UB_23 -0.0329616000
_diffrn_orient_matrix_UB_31 0.1207498000
_diffrn_orient_matrix_UB_32 -0.0843757000
_diffrn_orient_matrix_UB_33 0.0336423000
_diffrn_radiation_monochromator mirror
_diffrn_radiation_probe x-ray
_diffrn_radiation_type CuK\a
_diffrn_radiation_wavelength 1.54184
_diffrn_reflns_av_R_equivalents 0.0600
_diffrn_reflns_av_unetI/netI 0.0135
_diffrn_reflns_Laue_measured_fraction_full 0.995
_diffrn_reflns_Laue_measured_fraction_max 0.984
_diffrn_reflns_limit_h_max 10
_diffrn_reflns_limit_h_min -10
_diffrn_reflns_limit_k_max 12
_diffrn_reflns_limit_k_min -12
_diffrn_reflns_limit_l_max 31
_diffrn_reflns_limit_l_min -31
_diffrn_reflns_number 83834
_diffrn_reflns_point_group_measured_fraction_full 0.995
_diffrn_reflns_point_group_measured_fraction_max 0.984
_diffrn_reflns_theta_full 67.684
_diffrn_reflns_theta_max 75.197
_diffrn_reflns_theta_min 3.531
_diffrn_source 'micro-focus sealed X-ray tube'
_diffrn_source_type 'PhotonJet (Cu) X-ray Source'
_exptl_absorpt_coefficient_mu 2.878
_exptl_absorpt_correction_T_max 1.0000
_exptl_absorpt_correction_T_min 0.7970
_exptl_absorpt_correction_type multi-scan
_exptl_absorpt_process_details 'SCALE3 ABSPACK'
_exptl_crystal_colour colorless
_exptl_crystal_density_diffrn 1.534
_exptl_crystal_description needle
_exptl_crystal_F_000 976
_exptl_crystal_size_max 0.19
_exptl_crystal_size_mid 0.09
_exptl_crystal_size_min 0.07
_refine_diff_density_max 0.443
_refine_diff_density_min -0.814
_refine_diff_density_rms 0.081
_refine_ls_extinction_method none
_refine_ls_goodness_of_fit_ref 1.063
_refine_ls_hydrogen_treatment constr
_refine_ls_matrix_type full
_refine_ls_number_parameters 562
_refine_ls_number_reflns 15259
_refine_ls_number_restraints 0
_refine_ls_restrained_S_all 1.063
_refine_ls_R_factor_all 0.0579
_refine_ls_R_factor_gt 0.0554
_refine_ls_shift/su_max 0.000
_refine_ls_shift/su_mean 0.000
_refine_ls_structure_factor_coef Fsqd
_refine_ls_weighting_details 'w=1/[\s^2^(Fo^2^)+(0.0815P)^2^+1.8866P] where P=(Fo^2^+2Fc^2^)/3'
_refine_ls_weighting_scheme calc
_refine_ls_wR_factor_gt 0.1538
_refine_ls_wR_factor_ref 0.1561
_reflns_number_gt 14264
_reflns_number_total 15259
_reflns_threshold_expression 'I > 2\s(I)'
_twin_special_details
;
Component 2 rotated by 179.9408\% 
around [-0.00 1.00 0.00] (reciprocal) or [0.03 1.00 0.00] (direct)
;
_cod_data_source_file d3ob00349c3.cif
_cod_data_source_block 99511
_cod_depositor_comments 'Adding full bibliography for 7159382.cif.'
_cod_database_code 7159382
_shelx_shelxl_version_number 2018/3
_olex2_submission_special_instructions 'No special instructions were received'
_oxdiff_exptl_absorpt_empirical_details
;
Empirical correction (ABSPACK) includes:
- Absorption correction using spherical harmonics
- Frame scaling
;
_oxdiff_exptl_absorpt_empirical_full_max 1.615
_oxdiff_exptl_absorpt_empirical_full_min 0.660
_oxdiff_twin_integration_method simultaneous
_oxdiff_twin_items 2

loop_
_space_group_symop_operation_xyz
'x, y, z'
'-x, -y, -z'

loop_
_atom_site_label
_atom_site_type_symbol
_atom_site_fract_x
_atom_site_fract_y
_atom_site_fract_z
_atom_site_U_iso_or_equiv
_atom_site_adp_type
_atom_site_occupancy
_atom_site_site_symmetry_order
_atom_site_calc_flag
_atom_site_refinement_flags_posn
_atom_site_refinement_flags_adp
_atom_site_refinement_flags_occupancy
_atom_site_disorder_assembly
_atom_site_disorder_group
S1 S 0.46220(8) 0.72281(7) 0.14493(3) 0.02372(16) Uani 1 1 d . . . . .
S2 S 0.36426(9) 0.18901(7) 0.12709(3) 0.02894(18) Uani 1 1 d . . . . .
O1 O 0.3521(3) 0.4820(3) 0.26592(9) 0.0329(5) Uani 1 1 d . . . . .
H1 H 0.275688 0.476207 0.287186 0.049 Uiso 1 1 calc GR . . . .
O2 O 0.7249(3) 0.5211(3) 0.22485(9) 0.0353(5) Uani 1 1 d . . . . .
O3 O 0.6043(3) 0.6920(3) 0.25933(9) 0.0368(5) Uani 1 1 d . . . . .
O4 O 0.3556(2) 0.6840(2) 0.10081(8) 0.0282(4) Uani 1 1 d . . . . .
O5 O 0.4271(3) 0.8394(2) 0.17599(10) 0.0360(5) Uani 1 1 d . . . . .
O6 O 0.4021(3) 0.4292(2) 0.04855(9) 0.0312(5) Uani 1 1 d . . . . .
O7 O 0.1473(3) 0.4475(3) 0.06679(10) 0.0378(5) Uani 1 1 d . . . . .
O8 O 0.2328(3) 0.1377(3) 0.09341(12) 0.0438(6) Uani 1 1 d . . . . .
O9 O 0.3871(3) 0.1407(2) 0.18068(10) 0.0402(6) Uani 1 1 d . . . . .
N1 N 0.6114(3) 0.5979(3) 0.22741(10) 0.0270(5) Uani 1 1 d . . . . .
N2 N 0.2878(3) 0.4226(3) 0.07921(11) 0.0283(5) Uani 1 1 d . . . . .
C1 C 0.4617(3) 0.5739(3) 0.18944(11) 0.0218(5) Uani 1 1 d . . . . .
C2 C 0.4830(3) 0.4400(3) 0.15992(11) 0.0229(5) Uani 1 1 d . . . . .
H2a H 0.533939 0.375109 0.185154 0.027 Uiso 1 1 calc R . . . .
H2b H 0.559491 0.456079 0.130870 0.027 Uiso 1 1 calc R . . . .
C3 C 0.3270(3) 0.3734(3) 0.13563(12) 0.0246(6) Uani 1 1 d . . . . .
C4 C 0.1799(3) 0.3829(3) 0.17077(13) 0.0277(6) Uani 1 1 d . . . . .
H4a H 0.080659 0.355432 0.149703 0.033 Uiso 1 1 calc R . . . .
H4b H 0.192359 0.319417 0.201118 0.033 Uiso 1 1 calc R . . . .
C5 C 0.1604(3) 0.5255(3) 0.19219(12) 0.0254(6) Uani 1 1 d . . . . .
H5a H 0.140186 0.588169 0.161965 0.030 Uiso 1 1 calc R . . . .
H5b H 0.065087 0.527010 0.215166 0.030 Uiso 1 1 calc R . . . .
C6 C 0.3106(3) 0.5733(3) 0.22420(12) 0.0258(6) Uani 1 1 d . . . . .
H6 H 0.294111 0.665767 0.239077 0.031 Uiso 1 1 calc R . . . .
C7 C 0.6612(3) 0.7381(3) 0.12283(11) 0.0241(6) Uani 1 1 d . . . . .
C8 C 0.7743(4) 0.8173(3) 0.15254(13) 0.0309(6) Uani 1 1 d . . . . .
H8 H 0.744778 0.861822 0.184259 0.037 Uiso 1 1 calc R . . . .
C9 C 0.9306(4) 0.8289(4) 0.13442(14) 0.0360(7) Uani 1 1 d . . . . .
H9 H 1.010059 0.882564 0.153621 0.043 Uiso 1 1 calc R . . . .
C10 C 0.9714(4) 0.7623(4) 0.08826(14) 0.0353(7) Uani 1 1 d . . . . .
H10 H 1.079337 0.770597 0.076298 0.042 Uiso 1 1 calc R . . . .
C11 C 0.8586(4) 0.6841(4) 0.05924(13) 0.0334(7) Uani 1 1 d . . . . .
H11 H 0.888983 0.639206 0.027699 0.040 Uiso 1 1 calc R . . . .
C12 C 0.7002(4) 0.6714(3) 0.07639(12) 0.0275(6) Uani 1 1 d . . . . .
H12 H 0.620875 0.618421 0.056837 0.033 Uiso 1 1 calc R . . . .
C13 C 0.5474(3) 0.1701(3) 0.09427(12) 0.0244(6) Uani 1 1 d . . . . .
C14 C 0.6910(4) 0.1676(3) 0.12526(13) 0.0285(6) Uani 1 1 d . . . . .
H14 H 0.690351 0.178324 0.162941 0.034 Uiso 1 1 calc R . . . .
C15 C 0.8350(4) 0.1491(3) 0.09948(14) 0.0333(7) Uani 1 1 d . . . . .
H15 H 0.934674 0.147053 0.119696 0.040 Uiso 1 1 calc R . . . .
C16 C 0.8350(4) 0.1336(4) 0.04484(15) 0.0358(7) Uani 1 1 d . . . . .
H16 H 0.934732 0.121756 0.027729 0.043 Uiso 1 1 calc R . . . .
C17 C 0.6906(4) 0.1351(4) 0.01448(14) 0.0377(7) Uani 1 1 d . . . . .
H17 H 0.691587 0.123052 -0.023133 0.045 Uiso 1 1 calc R . . . .
C18 C 0.5453(4) 0.1544(3) 0.03930(13) 0.0314(6) Uani 1 1 d . . . . .
H18 H 0.445847 0.156802 0.018959 0.038 Uiso 1 1 calc R . . . .
S1' S 0.06708(8) 1.20512(7) 0.35085(3) 0.02604(17) Uani 1 1 d . . . . .
S2' S 0.13626(8) 0.67588(7) 0.38212(3) 0.02776(17) Uani 1 1 d . . . . .
O1' O 0.1770(3) 0.9401(2) 0.23899(9) 0.0304(5) Uani 1 1 d . . . . .
H1' H 0.242078 0.946484 0.213997 0.046 Uiso 1 1 calc GR . . . .
O2' O -0.2032(3) 0.9919(2) 0.27569(9) 0.0331(5) Uani 1 1 d . . . . .
O3' O -0.0683(3) 1.1518(3) 0.23606(9) 0.0388(5) Uani 1 1 d . . . . .
O4' O 0.1647(2) 1.1738(2) 0.39753(9) 0.0309(5) Uani 1 1 d . . . . .
O5' O 0.1161(3) 1.3133(2) 0.31685(11) 0.0394(6) Uani 1 1 d . . . . .
O6' O 0.0938(3) 0.9272(2) 0.45520(9) 0.0334(5) Uani 1 1 d . . . . .
O7' O 0.3531(3) 0.9436(3) 0.44188(10) 0.0390(6) Uani 1 1 d . . . . .
O8' O 0.2618(3) 0.6294(3) 0.41811(11) 0.0417(6) Uani 1 1 d . . . . .
O9' O 0.1180(3) 0.6210(2) 0.32911(10) 0.0363(5) Uani 1 1 d . . . . .
N1' N -0.0843(3) 1.0664(3) 0.27120(10) 0.0291(5) Uani 1 1 d . . . . .
N2' N 0.2133(3) 0.9168(3) 0.42735(11) 0.0291(5) Uani 1 1 d . . . . .
C1' C 0.0621(3) 1.0483(3) 0.31075(11) 0.0223(5) Uani 1 1 d . . . . .
C2' C 0.0313(3) 0.9202(3) 0.34353(11) 0.0218(5) Uani 1 1 d . . . . .
H2a' H -0.047062 0.941304 0.371242 0.026 Uiso 1 1 calc R . . . .
H2b' H -0.020396 0.850597 0.319666 0.026 Uiso 1 1 calc R . . . .
C3' C 0.1816(3) 0.8599(3) 0.37090(11) 0.0243(6) Uani 1 1 d . . . . .
C4' C 0.3354(3) 0.8662(3) 0.33871(13) 0.0275(6) Uani 1 1 d . . . . .
H4a' H 0.430293 0.846466 0.362563 0.033 Uiso 1 1 calc R . . . .
H4b' H 0.327864 0.795781 0.310550 0.033 Uiso 1 1 calc R . . . .
C5' C 0.3613(3) 1.0039(3) 0.31293(12) 0.0272(6) Uani 1 1 d . . . . .
H5a' H 0.379978 1.073303 0.341141 0.033 Uiso 1 1 calc R . . . .
H5b' H 0.459173 1.002148 0.291148 0.033 Uiso 1 1 calc R . . . .
C6' C 0.2155(3) 1.0419(3) 0.27770(11) 0.0250(6) Uani 1 1 d . . . . .
H6' H 0.236371 1.130758 0.259832 0.030 Uiso 1 1 calc R . . . .
C7' C -0.1340(4) 1.2286(3) 0.36961(12) 0.0262(6) Uani 1 1 d . . . . .
C8' C -0.2361(4) 1.3047(3) 0.33659(14) 0.0336(7) Uani 1 1 d . . . . .
H8' H -0.199215 1.342002 0.304120 0.040 Uiso 1 1 calc R . . . .
C9' C -0.3930(4) 1.3245(4) 0.35247(15) 0.0388(8) Uani 1 1 d . . . . .
H9' H -0.465187 1.376697 0.330920 0.047 Uiso 1 1 calc R . . . .
C10' C -0.4451(4) 1.2681(4) 0.40007(15) 0.0377(8) Uani 1 1 d . . . . .
H10' H -0.552966 1.282399 0.410695 0.045 Uiso 1 1 calc R . . . .
C11' C -0.3430(4) 1.1919(4) 0.43189(14) 0.0350(7) Uani 1 1 d . . . . .
H11' H -0.380911 1.153460 0.464028 0.042 Uiso 1 1 calc R . . . .
C12' C -0.1843(4) 1.1710(3) 0.41716(12) 0.0294(6) Uani 1 1 d . . . . .
H12' H -0.112345 1.118943 0.438882 0.035 Uiso 1 1 calc R . . . .
C13' C -0.0523(3) 0.6601(3) 0.41261(12) 0.0258(6) Uani 1 1 d . . . . .
C14' C -0.1925(4) 0.6514(3) 0.37996(13) 0.0291(6) Uani 1 1 d . . . . .
H14' H -0.186607 0.655013 0.342176 0.035 Uiso 1 1 calc R . . . .
C15' C -0.3404(4) 0.6375(3) 0.40394(15) 0.0338(7) Uani 1 1 d . . . . .
H15' H -0.437743 0.632246 0.382473 0.041 Uiso 1 1 calc R . . . .
C16' C -0.3478(4) 0.6311(3) 0.45909(15) 0.0370(7) Uani 1 1 d . . . . .
H16' H -0.450400 0.622566 0.475079 0.044 Uiso 1 1 calc R . . . .
C17' C -0.2071(4) 0.6372(4) 0.49119(14) 0.0382(7) Uani 1 1 d . . . . .
H17' H -0.213137 0.631178 0.528923 0.046 Uiso 1 1 calc R . . . .
C18' C -0.0572(4) 0.6520(3) 0.46781(12) 0.0309(6) Uani 1 1 d . . . . .
H18' H 0.040186 0.656559 0.489267 0.037 Uiso 1 1 calc R . . . .

loop_
_atom_site_aniso_label
_atom_site_aniso_U_11
_atom_site_aniso_U_22
_atom_site_aniso_U_33
_atom_site_aniso_U_23
_atom_site_aniso_U_13
_atom_site_aniso_U_12
S1 0.0279(3) 0.0214(3) 0.0222(3) 0.0025(3) 0.0043(2) 0.0032(2)
S2 0.0295(4) 0.0211(3) 0.0369(4) -0.0021(3) 0.0125(3) -0.0017(3)
O1 0.0309(11) 0.0457(13) 0.0227(11) 0.0133(10) 0.0075(8) 0.0052(9)
O2 0.0297(11) 0.0437(14) 0.0323(13) 0.0048(10) -0.0020(9) 0.0050(9)
O3 0.0401(12) 0.0461(14) 0.0239(11) -0.0096(10) -0.0003(9) -0.0028(10)
O4 0.0274(10) 0.0306(11) 0.0263(11) 0.0080(9) -0.0035(8) 0.0006(8)
O5 0.0441(13) 0.0236(11) 0.0413(14) -0.0012(10) 0.0132(10) 0.0064(9)
O6 0.0382(12) 0.0324(12) 0.0235(11) -0.0005(9) 0.0062(8) 0.0017(9)
O7 0.0303(11) 0.0460(14) 0.0367(13) -0.0046(11) -0.0051(9) 0.0025(9)
O8 0.0278(11) 0.0348(13) 0.0690(19) -0.0197(12) 0.0076(11) -0.0042(9)
O9 0.0577(15) 0.0236(11) 0.0415(14) 0.0086(10) 0.0287(11) 0.0069(10)
N1 0.0280(12) 0.0305(13) 0.0222(12) 0.0017(10) -0.0036(9) 0.0010(10)
N2 0.0311(13) 0.0291(13) 0.0246(13) -0.0046(10) 0.0003(10) -0.0007(10)
C1 0.0264(13) 0.0226(13) 0.0166(13) 0.0019(10) 0.0016(10) 0.0017(10)
C2 0.0263(13) 0.0218(13) 0.0209(13) 0.0037(11) 0.0052(10) 0.0022(10)
C3 0.0274(14) 0.0225(14) 0.0244(15) 0.0000(11) 0.0052(10) 0.0015(10)
C4 0.0271(14) 0.0255(14) 0.0311(16) 0.0023(12) 0.0082(11) -0.0004(11)
C5 0.0250(13) 0.0272(14) 0.0244(15) 0.0020(12) 0.0062(10) 0.0033(10)
C6 0.0293(14) 0.0300(15) 0.0185(14) 0.0028(11) 0.0056(10) 0.0032(11)
C7 0.0290(14) 0.0240(14) 0.0196(13) 0.0029(11) 0.0014(10) 0.0016(10)
C8 0.0370(16) 0.0283(16) 0.0274(16) -0.0007(13) 0.0015(12) -0.0026(12)
C9 0.0313(16) 0.0387(18) 0.0369(18) 0.0090(15) -0.0073(13) -0.0066(13)
C10 0.0254(14) 0.0460(19) 0.0346(17) 0.0166(15) 0.0019(12) 0.0019(12)
C11 0.0320(16) 0.0429(19) 0.0260(16) 0.0045(14) 0.0097(12) 0.0042(13)
C12 0.0305(14) 0.0314(15) 0.0208(14) 0.0038(12) 0.0024(10) -0.0005(11)
C13 0.0289(14) 0.0202(13) 0.0246(14) 0.0004(11) 0.0052(10) 0.0012(10)
C14 0.0336(15) 0.0274(15) 0.0246(15) -0.0019(12) -0.0004(11) 0.0047(11)
C15 0.0276(15) 0.0312(16) 0.0412(19) -0.0013(14) 0.0000(12) 0.0033(12)
C16 0.0320(16) 0.0349(17) 0.0415(19) 0.0038(15) 0.0145(13) 0.0037(12)
C17 0.0464(19) 0.0426(19) 0.0251(17) 0.0003(14) 0.0099(13) 0.0093(14)
C18 0.0334(15) 0.0341(16) 0.0269(16) -0.0021(13) -0.0008(11) 0.0057(12)
S1' 0.0314(4) 0.0224(3) 0.0245(4) -0.0008(3) 0.0059(3) -0.0038(3)
S2' 0.0290(4) 0.0233(3) 0.0314(4) 0.0058(3) 0.0072(3) 0.0026(3)
O1' 0.0348(11) 0.0368(12) 0.0200(10) -0.0055(9) 0.0083(8) -0.0042(9)
O2' 0.0305(11) 0.0371(12) 0.0311(12) 0.0012(10) -0.0031(8) -0.0038(9)
O3' 0.0471(13) 0.0442(14) 0.0249(12) 0.0134(10) -0.0008(9) 0.0011(10)
O4' 0.0298(11) 0.0338(12) 0.0289(11) -0.0078(9) -0.0022(8) -0.0003(8)
O5' 0.0508(14) 0.0229(11) 0.0454(15) 0.0002(10) 0.0185(11) -0.0092(9)
O6' 0.0417(12) 0.0371(12) 0.0217(11) 0.0006(9) 0.0083(9) -0.0017(9)
O7' 0.0335(12) 0.0514(15) 0.0316(13) 0.0019(11) -0.0072(9) -0.0017(10)
O8' 0.0305(12) 0.0389(13) 0.0560(16) 0.0214(12) 0.0033(10) 0.0051(9)
O9' 0.0487(13) 0.0233(11) 0.0379(13) -0.0040(9) 0.0170(10) -0.0013(9)
N1' 0.0333(13) 0.0303(13) 0.0230(13) 0.0075(11) -0.0055(9) -0.0025(10)
N2' 0.0353(14) 0.0300(13) 0.0219(13) 0.0038(10) -0.0002(10) 0.0002(10)
C1' 0.0269(13) 0.0235(13) 0.0168(13) 0.0008(11) 0.0043(10) 0.0001(10)
C2' 0.0261(13) 0.0194(13) 0.0202(13) 0.0017(10) 0.0048(10) -0.0011(10)
C3' 0.0282(14) 0.0247(14) 0.0200(14) 0.0007(11) 0.0024(10) -0.0007(10)
C4' 0.0266(14) 0.0275(15) 0.0288(16) -0.0002(12) 0.0038(11) 0.0022(11)
C5' 0.0258(14) 0.0301(15) 0.0258(15) -0.0015(12) 0.0067(11) -0.0047(11)
C6' 0.0304(14) 0.0275(14) 0.0175(13) 0.0003(11) 0.0077(10) -0.0031(11)
C7' 0.0323(15) 0.0229(14) 0.0236(14) -0.0017(11) 0.0028(11) -0.0006(11)
C8' 0.0434(18) 0.0280(16) 0.0297(17) 0.0014(13) 0.0033(13) 0.0038(12)
C9' 0.0382(17) 0.0371(18) 0.041(2) -0.0055(15) -0.0081(14) 0.0101(14)
C10' 0.0274(15) 0.045(2) 0.0410(19) -0.0161(16) 0.0005(12) -0.0001(13)
C11' 0.0349(16) 0.0402(18) 0.0302(17) -0.0033(14) 0.0099(12) -0.0046(13)
C12' 0.0329(15) 0.0323(16) 0.0230(15) -0.0020(12) 0.0011(11) -0.0004(12)
C13' 0.0308(14) 0.0217(13) 0.0251(15) 0.0034(11) 0.0037(11) -0.0002(10)
C14' 0.0346(15) 0.0268(15) 0.0255(15) 0.0029(12) -0.0018(11) -0.0024(11)
C15' 0.0290(15) 0.0295(16) 0.0427(19) 0.0034(14) -0.0011(12) -0.0004(12)
C16' 0.0330(16) 0.0315(17) 0.047(2) 0.0015(15) 0.0137(14) -0.0023(12)
C17' 0.0485(19) 0.0381(18) 0.0284(17) -0.0015(14) 0.0115(13) -0.0080(14)
C18' 0.0350(16) 0.0344(16) 0.0229(15) 0.0034(12) 0.0017(11) -0.0044(12)

loop_
_atom_type_symbol
_atom_type_description
_atom_type_scat_dispersion_real
_atom_type_scat_dispersion_imag
_atom_type_scat_source
C C 0.0181 0.0091 'International Tables Vol C Tables 4.2.6.8 and 6.1.1.4'
H H 0.0000 0.0000 'International Tables Vol C Tables 4.2.6.8 and 6.1.1.4'
N N 0.0311 0.0180 'International Tables Vol C Tables 4.2.6.8 and 6.1.1.4'
O O 0.0492 0.0322 'International Tables Vol C Tables 4.2.6.8 and 6.1.1.4'
S S 0.3331 0.5567 'International Tables Vol C Tables 4.2.6.8 and 6.1.1.4'

loop_
_geom_angle_atom_site_label_1
_geom_angle_atom_site_label_2
_geom_angle_atom_site_label_3
_geom_angle
_geom_angle_site_symmetry_1
_geom_angle_site_symmetry_3
_geom_angle_publ_flag
O4 S1 C1 104.45(13) . . ?
O4 S1 C7 109.09(13) . . ?
O5 S1 O4 119.62(14) . . ?
O5 S1 C1 108.16(14) . . ?
O5 S1 C7 109.21(14) . . ?
C7 S1 C1 105.34(13) . . ?
O8 S2 C3 105.82(14) . . ?
O8 S2 C13 109.02(15) . . ?
O9 S2 O8 120.68(17) . . ?
O9 S2 C3 103.81(14) . . ?
O9 S2 C13 108.04(14) . . ?
C13 S2 C3 108.91(13) . . ?
O2 N1 O3 124.9(3) . . ?
O2 N1 C1 118.5(3) . . ?
O3 N1 C1 116.6(2) . . ?
O6 N2 C3 116.6(2) . . ?
O7 N2 O6 124.8(3) . . ?
O7 N2 C3 118.6(2) . . ?
N1 C1 S1 104.24(18) . . ?
N1 C1 C6 107.0(2) . . ?
C2 C1 S1 113.34(19) . . ?
C2 C1 N1 108.2(2) . . ?
C2 C1 C6 113.1(2) . . ?
C6 C1 S1 110.38(19) . . ?
C1 C2 C3 115.9(2) . . ?
N2 C3 S2 103.99(19) . . ?
N2 C3 C2 112.5(2) . . ?
N2 C3 C4 111.3(2) . . ?
C2 C3 S2 107.88(19) . . ?
C4 C3 S2 106.29(19) . . ?
C4 C3 C2 114.1(2) . . ?
C5 C4 C3 111.9(2) . . ?
C6 C5 C4 111.3(2) . . ?
O1 C6 C1 103.2(2) . . ?
O1 C6 C5 111.8(2) . . ?
C5 C6 C1 110.9(2) . . ?
C8 C7 S1 118.7(2) . . ?
C12 C7 S1 118.7(2) . . ?
C12 C7 C8 122.5(3) . . ?
C9 C8 C7 118.0(3) . . ?
C8 C9 C10 120.0(3) . . ?
C11 C10 C9 121.4(3) . . ?
C10 C11 C12 119.7(3) . . ?
C7 C12 C11 118.2(3) . . ?
C14 C13 S2 118.0(2) . . ?
C18 C13 S2 119.9(2) . . ?
C18 C13 C14 122.0(3) . . ?
C15 C14 C13 118.0(3) . . ?
C16 C15 C14 120.6(3) . . ?
C15 C16 C17 120.7(3) . . ?
C18 C17 C16 119.7(3) . . ?
C13 C18 C17 118.9(3) . . ?
O4' S1' C1' 104.65(13) . . ?
O4' S1' C7' 108.86(14) . . ?
O5' S1' O4' 119.64(15) . . ?
O5' S1' C1' 107.43(14) . . ?
O5' S1' C7' 109.58(15) . . ?
C7' S1' C1' 105.72(13) . . ?
O8' S2' O9' 120.39(16) . . ?
O8' S2' C3' 106.08(14) . . ?
O8' S2' C13' 109.41(15) . . ?
O9' S2' C3' 103.82(13) . . ?
O9' S2' C13' 108.08(14) . . ?
C13' S2' C3' 108.43(13) . . ?
O2' N1' O3' 125.0(3) . . ?
O2' N1' C1' 118.2(2) . . ?
O3' N1' C1' 116.7(2) . . ?
O6' N2' C3' 116.4(2) . . ?
O7' N2' O6' 125.2(3) . . ?
O7' N2' C3' 118.3(3) . . ?
N1' C1' S1' 103.77(18) . . ?
C2' C1' S1' 113.56(19) . . ?
C2' C1' N1' 108.3(2) . . ?
C2' C1' C6' 113.3(2) . . ?
C6' C1' S1' 109.90(19) . . ?
C6' C1' N1' 107.4(2) . . ?
C3' C2' C1' 115.5(2) . . ?
N2' C3' S2' 103.91(19) . . ?
C2' C3' S2' 107.45(19) . . ?
C2' C3' N2' 112.0(2) . . ?
C4' C3' S2' 106.0(2) . . ?
C4' C3' N2' 111.2(2) . . ?
C4' C3' C2' 115.4(2) . . ?
C5' C4' C3' 112.1(2) . . ?
C6' C5' C4' 111.3(2) . . ?
O1' C6' C1' 104.0(2) . . ?
O1' C6' C5' 111.3(2) . . ?
C5' C6' C1' 110.5(2) . . ?
C8' C7' S1' 118.8(2) . . ?
C8' C7' C12' 122.7(3) . . ?
C12' C7' S1' 118.6(2) . . ?
C9' C8' C7' 118.0(3) . . ?
C8' C9' C10' 120.1(3) . . ?
C11' C10' C9' 121.0(3) . . ?
C10' C11' C12' 120.2(3) . . ?
C11' C12' C7' 118.0(3) . . ?
C14' C13' S2' 118.3(2) . . ?
C18' C13' S2' 119.6(2) . . ?
C18' C13' C14' 122.0(3) . . ?
C15' C14' C13' 118.3(3) . . ?
C14' C15' C16' 120.5(3) . . ?
C15' C16' C17' 120.7(3) . . ?
C16' C17' C18' 119.6(3) . . ?
C13' C18' C17' 118.9(3) . . ?

loop_
_geom_bond_atom_site_label_1
_geom_bond_atom_site_label_2
_geom_bond_distance
_geom_bond_site_symmetry_2
_geom_bond_publ_flag
S1 O4 1.433(2) . ?
S1 O5 1.430(2) . ?
S1 C1 1.846(3) . ?
S1 C7 1.752(3) . ?
S2 O8 1.432(3) . ?
S2 O9 1.432(3) . ?
S2 C3 1.868(3) . ?
S2 C13 1.757(3) . ?
O1 C6 1.419(4) . ?
O2 N1 1.221(3) . ?
O3 N1 1.230(4) . ?
O6 N2 1.237(3) . ?
O7 N2 1.218(3) . ?
N1 C1 1.544(3) . ?
N2 C3 1.521(4) . ?
C1 C2 1.532(4) . ?
C1 C6 1.544(4) . ?
C2 C3 1.536(4) . ?
C3 C4 1.527(4) . ?
C4 C5 1.521(4) . ?
C5 C6 1.517(4) . ?
C7 C8 1.397(4) . ?
C7 C12 1.388(4) . ?
C8 C9 1.383(5) . ?
C9 C10 1.385(5) . ?
C10 C11 1.381(5) . ?
C11 C12 1.391(4) . ?
C13 C14 1.393(4) . ?
C13 C18 1.385(4) . ?
C14 C15 1.386(4) . ?
C15 C16 1.377(5) . ?
C16 C17 1.389(5) . ?
C17 C18 1.385(5) . ?
S1' O4' 1.433(2) . ?
S1' O5' 1.427(2) . ?
S1' C1' 1.845(3) . ?
S1' C7' 1.758(3) . ?
S2' O8' 1.431(2) . ?
S2' O9' 1.436(3) . ?
S2' C3' 1.871(3) . ?
S2' C13' 1.759(3) . ?
O1' C6' 1.419(4) . ?
O2' N1' 1.221(3) . ?
O3' N1' 1.228(3) . ?
O6' N2' 1.233(3) . ?
O7' N2' 1.218(3) . ?
N1' C1' 1.547(4) . ?
N2' C3' 1.533(4) . ?
C1' C2' 1.530(4) . ?
C1' C6' 1.537(4) . ?
C2' C3' 1.527(4) . ?
C3' C4' 1.525(4) . ?
C4' C5' 1.520(4) . ?
C5' C6' 1.519(4) . ?
C7' C8' 1.392(4) . ?
C7' C12' 1.392(4) . ?
C8' C9' 1.383(5) . ?
C9' C10' 1.394(6) . ?
C10' C11' 1.375(5) . ?
C11' C12' 1.391(4) . ?
C13' C14' 1.392(4) . ?
C13' C18' 1.387(4) . ?
C14' C15' 1.381(5) . ?
C15' C16' 1.386(5) . ?
C16' C17' 1.387(5) . ?
C17' C18' 1.390(5) . ?

loop_
_twin_individual_id
_twin_individual_mass_fraction_refined
_oxdiff_twin_reflns_isolated
_oxdiff_twin_reflns_overlapped
_twin_individual_twin_lattice_type
_twin_individual_twin_matrix_11
_twin_individual_twin_matrix_12
_twin_individual_twin_matrix_13
_twin_individual_twin_matrix_21
_twin_individual_twin_matrix_22
_twin_individual_twin_matrix_23
_twin_individual_twin_matrix_31
_twin_individual_twin_matrix_32
_twin_individual_twin_matrix_33
1 0.7556(8) 33448 16903 ref 1.0000 0.0000 0.0000 0.0000 1.0000 0.0000 0.0000 0.0000 1.0000
2 0.2444(8) 33483 16903 nmt -0.9997 -0.0003 0.0002 0.0537 1.0000 0.0013 -0.0031 0.0028 -1.0000
